data_1520588
loop_
_publ_author_name
'Jones, Matthew D.'
'Brady, Lauren'
'McKeown, Paul'
'Buchard, Antoine'
'Sch\"afer, Pascal M.'
'Thomas, Lynne H.'
'Mahon, Mary F.'
'Woodman, Timothy J.'
'Lowe, John P.'

_publ_section_title
;
 Metal influence on the iso- and hetero-selectivity of complexes of
 bipyrrolidine derived salan ligands for the polymerisation of rac-lactide
;
_journal_issue 8
_journal_name_full 'Chem. Sci.'
_journal_page_first 5034
_journal_paper_doi 10.1039/C5SC01819F
_journal_volume 6
_journal_year 2015
_chemical_formula_sum 'C32 H48 N2 O4 Ti'
_chemical_formula_weight 572.62
_space_group_crystal_system monoclinic
_space_group_IT_number 14
_space_group_name_Hall '-P 2ybc'
_space_group_name_H-M_alt 'P 1 21/c 1'
_symmetry_space_group_name_Hall '-P 2ybc'
_symmetry_space_group_name_H-M 'P 1 21/c 1'
_atom_sites_solution_hydrogens geom
_atom_sites_solution_primary difmap
_atom_sites_solution_secondary difmap
_audit_creation_method SHELXL-2014/7
_cell_angle_alpha 90
_cell_angle_beta 102.790(2)
_cell_angle_gamma 90
_cell_formula_units_Z 4
_cell_length_a 13.7916(2)
_cell_length_b 12.9946(2)
_cell_length_c 17.5480(3)
_cell_measurement_reflns_used 11185
_cell_measurement_temperature 150(2)
_cell_measurement_theta_max 71.8100
_cell_measurement_theta_min 4.2690
_cell_volume 3066.86(9)
_computing_cell_refinement
;
CrysAlisPro, Agilent Technologies,
Version 1.171.37.33 (release 27-03-2014 CrysAlis171 .NET)
(compiled Mar 27 2014,17:12:48)
;
_computing_data_collection
;
CrysAlisPro, Agilent Technologies,
Version 1.171.37.33 (release 27-03-2014 CrysAlis171 .NET)
(compiled Mar 27 2014,17:12:48)
;
_computing_data_reduction
;
CrysAlisPro, Agilent Technologies,
Version 1.171.37.33 (release 27-03-2014 CrysAlis171 .NET)
(compiled Mar 27 2014,17:12:48)
;
_computing_structure_refinement 'SHELXL-2014/7 (Sheldrick, 2014)'
_computing_structure_solution SHELXS
_diffrn_ambient_environment N~2~
_diffrn_ambient_temperature 150(2)
_diffrn_detector 'CCD plate'
_diffrn_detector_area_resol_mean 8.1150
_diffrn_detector_type EosS2
_diffrn_measured_fraction_theta_full 1.000
_diffrn_measured_fraction_theta_max 1.000
_diffrn_measurement_device 'four-circle diffractometer'
_diffrn_measurement_device_type 'SuperNova, Dual, Cu at zero, EosS2'
_diffrn_measurement_method '\w scans'
_diffrn_radiation_monochromator mirror
_diffrn_radiation_probe x-ray
_diffrn_radiation_type 'Cu K\a'
_diffrn_radiation_wavelength 1.54184
_diffrn_reflns_av_R_equivalents 0.0474
_diffrn_reflns_av_unetI/netI 0.0378
_diffrn_reflns_laue_measured_fraction_full 1.000
_diffrn_reflns_laue_measured_fraction_max 1.000
_diffrn_reflns_limit_h_max 16
_diffrn_reflns_limit_h_min -16
_diffrn_reflns_limit_k_max 15
_diffrn_reflns_limit_k_min -15
_diffrn_reflns_limit_l_max 13
_diffrn_reflns_limit_l_min -20
_diffrn_reflns_number 20974
_diffrn_reflns_point_group_measured_fraction_full 1.000
_diffrn_reflns_point_group_measured_fraction_max 1.000
_diffrn_reflns_theta_full 66.573
_diffrn_reflns_theta_max 66.573
_diffrn_reflns_theta_min 4.272
_diffrn_source 'sealed X-ray tube'
_diffrn_source_type 'SuperNova (Cu) X-ray Source'
_exptl_absorpt_coefficient_mu 2.657
_exptl_absorpt_correction_T_max 1.00000
_exptl_absorpt_correction_T_min 0.71524
_exptl_absorpt_correction_type multi-scan
_exptl_absorpt_process_details
;
CrysAlisPro, Agilent Technologies,
Version 1.171.37.33 (release 27-03-2014 CrysAlis171 .NET)
(compiled Mar 27 2014,17:12:48)
Empirical absorption correction using spherical harmonics,
 implemented in SCALE3 ABSPACK scaling algorithm.
Empirical absorption correction using spherical harmonics,
 implemented in SCALE3 ABSPACK scaling algorithm.
;
_exptl_crystal_colour 'clear light yellow'
_exptl_crystal_density_diffrn 1.240
_exptl_crystal_description irregular
_exptl_crystal_F_000 1232
_exptl_crystal_size_max 0.3000
_exptl_crystal_size_mid 0.1000
_exptl_crystal_size_min 0.0500
_refine_diff_density_max 0.671
_refine_diff_density_min -0.752
_refine_diff_density_rms 0.069
_refine_ls_extinction_method none
_refine_ls_goodness_of_fit_ref 1.037
_refine_ls_hydrogen_treatment constr
_refine_ls_matrix_type full
_refine_ls_number_parameters 394
_refine_ls_number_reflns 5415
_refine_ls_number_restraints 0
_refine_ls_restrained_S_all 1.037
_refine_ls_R_factor_all 0.0632
_refine_ls_R_factor_gt 0.0599
_refine_ls_shift/su_max 0.001
_refine_ls_shift/su_mean 0.000
_refine_ls_structure_factor_coef Fsqd
_refine_ls_weighting_details 'w=1/[\s^2^(Fo^2^)+(0.1146P)^2^+1.2394P] where P=(Fo^2^+2Fc^2^)/3'
_refine_ls_weighting_scheme calc
_refine_ls_wR_factor_gt 0.1651
_refine_ls_wR_factor_ref 0.1698
_reflns_Friedel_coverage 0.000
_reflns_number_gt 4952
_reflns_number_total 5415
_reflns_threshold_expression 'I > 2\s(I)'
_cod_data_source_file c5sc01819f3.cif
_cod_data_source_block Ti(3)(OiPr)2
_cod_depositor_comments 'Adding full bibliography for 1520580--1520588.cif.'
_cod_database_code 1520588
_shelx_shelxl_version_number 2014/7
_shelx_space_group_comment
;
The symmetry employed for this shelxl refinement is uniquely defined
by the following loop, which should always be used as a source of
symmetry information in preference to the above space-group names.
They are only intended as comments.
;
_shelx_estimated_absorpt_t_min 0.619
_shelx_estimated_absorpt_t_max 0.879

loop_
_space_group_symop_operation_xyz
'x, y, z'
'-x, y+1/2, -z+1/2'
'-x, -y, -z'
'x, -y-1/2, z-1/2'

loop_
_atom_site_label
_atom_site_type_symbol
_atom_site_fract_x
_atom_site_fract_y
_atom_site_fract_z
_atom_site_U_iso_or_equiv
_atom_site_adp_type
_atom_site_occupancy
_atom_site_site_symmetry_order
_atom_site_calc_flag
_atom_site_refinement_flags_posn
_atom_site_refinement_flags_adp
_atom_site_refinement_flags_occupancy
_atom_site_disorder_assembly
_atom_site_disorder_group
C1 C 0.3382(5) 0.4567(5) 0.5582(4) 0.0381(13) Uani 0.5 1 d . . P A 1
H1 H 0.4049 0.4895 0.5628 0.046 Uiso 0.5 1 calc R U P A 1
C3 C 0.2866(7) 0.4562(6) 0.4720(5) 0.071(2) Uani 0.5 1 d . . P A 1
H3A H 0.2211 0.4238 0.4655 0.106 Uiso 0.5 1 calc R U P A 1
H3B H 0.3269 0.4173 0.4424 0.106 Uiso 0.5 1 calc R U P A 1
H3C H 0.2787 0.5271 0.4526 0.106 Uiso 0.5 1 calc R U P A 1
C2 C 0.3545(9) 0.3536(6) 0.5928(5) 0.081(3) Uani 0.5 1 d . . P A 1
H2A H 0.3901 0.3595 0.6476 0.122 Uiso 0.5 1 calc R U P A 1
H2B H 0.3941 0.3127 0.5640 0.122 Uiso 0.5 1 calc R U P A 1
H2C H 0.2902 0.3200 0.5901 0.122 Uiso 0.5 1 calc R U P A 1
C3' C 0.4102(6) 0.4725(5) 0.5197(5) 0.0649(19) Uani 0.5 1 d . . P A 2
H3'1 H 0.4486 0.4408 0.5676 0.097 Uiso 0.5 1 calc R U P A 2
H3'2 H 0.4309 0.5444 0.5170 0.097 Uiso 0.5 1 calc R U P A 2
H3'3 H 0.4220 0.4349 0.4742 0.097 Uiso 0.5 1 calc R U P A 2
C2' C 0.2694(9) 0.3596(7) 0.5329(8) 0.110(5) Uani 0.5 1 d . . P A 2
H2'1 H 0.2739 0.3165 0.4880 0.164 Uiso 0.5 1 calc R U P A 2
H2'2 H 0.2004 0.3615 0.5387 0.164 Uiso 0.5 1 calc R U P A 2
H2'3 H 0.3119 0.3307 0.5804 0.164 Uiso 0.5 1 calc R U P A 2
C1' C 0.3040(6) 0.4688(6) 0.5201(7) 0.0496(16) Uani 0.5 1 d . . P A 2
H1' H 0.2631 0.4988 0.4709 0.060 Uiso 0.5 1 calc R U P A 2
C4 C 0.0872(3) 0.5543(3) 0.6470(2) 0.0383(8) Uani 0.8 1 d . . P B 3
H4 H 0.1152 0.4898 0.6295 0.046 Uiso 0.8 1 calc R U P B 3
C5 C 0.0445(3) 0.5316(5) 0.7167(3) 0.0757(10) Uani 0.8 1 d . . P B 3
H5A H 0.0984 0.5147 0.7615 0.114 Uiso 0.8 1 calc R U P B 3
H5B H -0.0013 0.4731 0.7050 0.114 Uiso 0.8 1 calc R U P B 3
H5C H 0.0084 0.5921 0.7291 0.114 Uiso 0.8 1 calc R U P B 3
C6 C 0.0070(4) 0.5945(5) 0.5826(3) 0.0757(10) Uani 0.8 1 d . . P B 3
H6A H -0.0184 0.6594 0.5990 0.114 Uiso 0.8 1 calc R U P B 3
H6B H -0.0472 0.5442 0.5704 0.114 Uiso 0.8 1 calc R U P B 3
H6C H 0.0338 0.6065 0.5361 0.114 Uiso 0.8 1 calc R U P B 3
C5' C -0.0045(15) 0.6470(17) 0.6843(13) 0.0757(10) Uani 0.2 1 d . . P B 4
H5'1 H -0.0714 0.6192 0.6645 0.114 Uiso 0.2 1 calc R U P B 4
H5'2 H 0.0157 0.6348 0.7407 0.114 Uiso 0.2 1 calc R U P B 4
H5'3 H -0.0047 0.7211 0.6740 0.114 Uiso 0.2 1 calc R U P B 4
C6' C 0.0339(16) 0.572(2) 0.5535(14) 0.0757(10) Uani 0.2 1 d . . P B 4
H6'1 H -0.0342 0.5452 0.5436 0.114 Uiso 0.2 1 calc R U P B 4
H6'2 H 0.0348 0.6365 0.5248 0.114 Uiso 0.2 1 calc R U P B 4
H6'3 H 0.0772 0.5216 0.5361 0.114 Uiso 0.2 1 calc R U P B 4
C4' C 0.0714(14) 0.5918(13) 0.6417(12) 0.0383(8) Uani 0.2 1 d . . P B 4
H4' H 0.0761 0.5208 0.6642 0.046 Uiso 0.2 1 calc R U P B 4
Ti1 Ti 0.27517(3) 0.65298(3) 0.62636(3) 0.03333(18) Uani 1 1 d . . . . .
O1 O 0.28150(14) 0.52216(15) 0.59178(13) 0.0489(5) Uani 1 1 d . . . . .
N1 N 0.28083(14) 0.81183(15) 0.68754(11) 0.0284(4) Uani 1 1 d . . . . .
O2 O 0.16468(13) 0.62931(14) 0.66832(11) 0.0390(4) Uani 1 1 d . . . . .
N2 N 0.37054(15) 0.61760(15) 0.74812(13) 0.0342(4) Uani 1 1 d . . . . .
O3 O 0.20988(13) 0.72396(14) 0.53662(10) 0.0401(4) Uani 1 1 d . . . . .
O4 O 0.40432(12) 0.69401(15) 0.60605(10) 0.0380(4) Uani 1 1 d . . . . .
C7 C 0.18018(18) 0.8201(2) 0.51586(14) 0.0362(5) Uani 1 1 d . . . . .
C8 C 0.1051(2) 0.8356(2) 0.44809(15) 0.0423(6) Uani 1 1 d . . . . .
C9 C 0.0753(2) 0.9349(3) 0.42667(15) 0.0465(7) Uani 1 1 d . . . . .
H9 H 0.0238 0.9449 0.3814 0.056 Uiso 1 1 calc R U . . .
C10 C 0.1175(2) 1.0210(2) 0.46851(15) 0.0438(6) Uani 1 1 d . . . . .
C11 C 0.19083(19) 1.0039(2) 0.53590(14) 0.0377(5) Uani 1 1 d . . . . .
H11 H 0.2197 1.0612 0.5663 0.045 Uiso 1 1 calc R U . . .
C12 C 0.22312(18) 0.9050(2) 0.56003(14) 0.0339(5) Uani 1 1 d . . . . .
C13 C 0.0576(2) 0.7444(3) 0.40193(17) 0.0537(8) Uani 1 1 d . . . . .
H13A H -0.0002 0.7222 0.4216 0.081 Uiso 1 1 calc R U . . .
H13B H 0.1057 0.6879 0.4073 0.081 Uiso 1 1 calc R U . . .
H13C H 0.0363 0.7634 0.3467 0.081 Uiso 1 1 calc R U . . .
C14 C 0.0846(3) 1.1281(3) 0.44199(18) 0.0544(8) Uani 1 1 d . . . . .
H14A H 0.0958 1.1397 0.3894 0.082 Uiso 1 1 calc R U . . .
H14B H 0.1230 1.1784 0.4782 0.082 Uiso 1 1 calc R U . . .
H14C H 0.0137 1.1361 0.4411 0.082 Uiso 1 1 calc R U . . .
C15 C 0.30443(18) 0.89179(18) 0.63257(13) 0.0315(5) Uani 1 1 d . . . . .
H15A H 0.3667 0.8722 0.6170 0.038 Uiso 1 1 calc R U . . .
H15B H 0.3160 0.9585 0.6603 0.038 Uiso 1 1 calc R U . . .
C16 C 0.19158(18) 0.84688(18) 0.71629(14) 0.0318(5) Uani 1 1 d . . . . .
H16A H 0.1583 0.7875 0.7350 0.038 Uiso 1 1 calc R U . . .
H16B H 0.1433 0.8814 0.6738 0.038 Uiso 1 1 calc R U . . .
C17 C 0.22983(19) 0.9220(2) 0.78335(15) 0.0376(5) Uani 1 1 d . . . . .
H17A H 0.1957 0.9104 0.8266 0.045 Uiso 1 1 calc R U . . .
H17B H 0.2181 0.9940 0.7652 0.045 Uiso 1 1 calc R U . . .
C18 C 0.34191(19) 0.90067(18) 0.81050(14) 0.0338(5) Uani 1 1 d . . . . .
H18A H 0.3587 0.8810 0.8664 0.041 Uiso 1 1 calc R U . . .
H18B H 0.3810 0.9624 0.8033 0.041 Uiso 1 1 calc R U . . .
C19 C 0.36395(17) 0.81132(18) 0.75903(13) 0.0301(5) Uani 1 1 d . . . . .
H19 H 0.4276 0.8263 0.7429 0.036 Uiso 1 1 calc R U . . .
C20 C 0.37437(17) 0.70823(18) 0.80235(14) 0.0329(5) Uani 1 1 d . . . . .
H20 H 0.4421 0.7078 0.8376 0.040 Uiso 1 1 calc R U . . .
C21 C 0.3011(2) 0.6806(2) 0.85324(16) 0.0422(6) Uani 1 1 d . . . . .
H21A H 0.3159 0.7190 0.9032 0.051 Uiso 1 1 calc R U . . .
H21B H 0.2316 0.6942 0.8256 0.051 Uiso 1 1 calc R U . . .
C22 C 0.3204(2) 0.5656(2) 0.86626(18) 0.0480(7) Uani 1 1 d . . . . .
H22A H 0.3838 0.5528 0.9044 0.058 Uiso 1 1 calc R U . . .
H22B H 0.2655 0.5317 0.8847 0.058 Uiso 1 1 calc R U . . .
C23 C 0.3254(2) 0.5291(2) 0.78561(18) 0.0444(6) Uani 1 1 d . . . . .
H23A H 0.2581 0.5125 0.7547 0.053 Uiso 1 1 calc R U . . .
H23B H 0.3676 0.4669 0.7889 0.053 Uiso 1 1 calc R U . . .
C24 C 0.47272(19) 0.58264(19) 0.74396(17) 0.0383(5) Uani 1 1 d . . . . .
H24A H 0.4661 0.5207 0.7103 0.046 Uiso 1 1 calc R U . . .
H24B H 0.5082 0.5616 0.7971 0.046 Uiso 1 1 calc R U . . .
C25 C 0.53633(19) 0.65962(17) 0.71349(16) 0.0355(5) Uani 1 1 d . . . . .
C26 C 0.63494(19) 0.67575(19) 0.75208(17) 0.0401(6) Uani 1 1 d . . . . .
H26 H 0.6593 0.6449 0.8017 0.048 Uiso 1 1 calc R U . . .
C27 C 0.69841(19) 0.7361(2) 0.71939(18) 0.0436(6) Uani 1 1 d . . . . .
C28 C 0.6602(2) 0.78098(19) 0.64746(17) 0.0411(6) Uani 1 1 d . . . . .
H28 H 0.7031 0.8212 0.6239 0.049 Uiso 1 1 calc R U . . .
C29 C 0.56181(19) 0.76943(19) 0.60839(15) 0.0378(6) Uani 1 1 d . . . . .
C30 C 0.49888(18) 0.70723(18) 0.64186(15) 0.0342(5) Uani 1 1 d . . . . .
C31 C 0.5220(2) 0.8206(3) 0.53087(17) 0.0515(7) Uani 1 1 d . . . . .
H31A H 0.4791 0.8782 0.5379 0.077 Uiso 1 1 calc R U . . .
H31B H 0.4836 0.7706 0.4945 0.077 Uiso 1 1 calc R U . . .
H31C H 0.5776 0.8462 0.5097 0.077 Uiso 1 1 calc R U . . .
C32 C 0.8055(2) 0.7520(3) 0.7620(2) 0.0638(9) Uani 1 1 d . . . . .
H32A H 0.8395 0.7948 0.7301 0.096 Uiso 1 1 calc R U . . .
H32B H 0.8389 0.6851 0.7715 0.096 Uiso 1 1 calc R U . . .
H32C H 0.8073 0.7863 0.8120 0.096 Uiso 1 1 calc R U . . .

loop_
_atom_site_aniso_label
_atom_site_aniso_U_11
_atom_site_aniso_U_22
_atom_site_aniso_U_33
_atom_site_aniso_U_23
_atom_site_aniso_U_13
_atom_site_aniso_U_12
C1 0.034(3) 0.038(3) 0.043(4) -0.011(3) 0.011(3) 0.007(3)
C3 0.116(7) 0.062(4) 0.033(3) -0.009(3) 0.014(4) 0.030(4)
C2 0.122(8) 0.050(4) 0.072(5) -0.004(3) 0.023(5) 0.036(5)
C3' 0.065(4) 0.050(4) 0.091(5) -0.026(3) 0.041(4) -0.006(3)
C2' 0.105(8) 0.071(5) 0.180(12) -0.082(7) 0.090(8) -0.039(5)
C1' 0.047(4) 0.046(4) 0.056(5) -0.014(4) 0.011(4) 0.006(3)
C4 0.0353(19) 0.0246(19) 0.0527(16) -0.0033(18) 0.0049(14) -0.0040(16)
C5 0.0466(18) 0.091(3) 0.088(2) 0.0057(19) 0.0108(15) -0.0245(17)
C6 0.0466(18) 0.091(3) 0.088(2) 0.0057(19) 0.0108(15) -0.0245(17)
C5' 0.0466(18) 0.091(3) 0.088(2) 0.0057(19) 0.0108(15) -0.0245(17)
C6' 0.0466(18) 0.091(3) 0.088(2) 0.0057(19) 0.0108(15) -0.0245(17)
C4' 0.0353(19) 0.0246(19) 0.0527(16) -0.0033(18) 0.0049(14) -0.0040(16)
Ti1 0.0247(3) 0.0267(3) 0.0477(3) -0.01075(16) 0.00633(19) -0.00020(15)
O1 0.0352(10) 0.0353(10) 0.0766(13) -0.0242(9) 0.0132(9) -0.0010(8)
N1 0.0249(9) 0.0260(9) 0.0342(9) -0.0031(7) 0.0062(7) -0.0003(7)
O2 0.0285(9) 0.0306(9) 0.0592(11) -0.0106(8) 0.0128(8) -0.0038(7)
N2 0.0267(10) 0.0252(10) 0.0502(11) 0.0004(8) 0.0072(8) -0.0004(8)
O3 0.0330(9) 0.0399(10) 0.0443(9) -0.0115(7) 0.0016(7) 0.0016(7)
O4 0.0269(8) 0.0444(10) 0.0431(9) -0.0108(7) 0.0087(7) -0.0027(7)
C7 0.0281(12) 0.0468(14) 0.0349(11) -0.0070(10) 0.0096(9) 0.0030(10)
C8 0.0286(13) 0.0638(18) 0.0351(12) -0.0064(11) 0.0086(10) 0.0023(11)
C9 0.0320(13) 0.074(2) 0.0340(12) 0.0040(12) 0.0085(10) 0.0071(13)
C10 0.0378(14) 0.0572(17) 0.0399(13) 0.0090(12) 0.0158(11) 0.0106(12)
C11 0.0377(13) 0.0407(13) 0.0372(12) 0.0020(10) 0.0136(10) 0.0039(11)
C12 0.0298(12) 0.0390(13) 0.0342(11) -0.0023(9) 0.0100(9) 0.0033(10)
C13 0.0362(14) 0.077(2) 0.0441(14) -0.0132(14) 0.0008(11) -0.0048(14)
C14 0.0512(18) 0.0643(19) 0.0506(16) 0.0198(14) 0.0175(13) 0.0183(15)
C15 0.0314(12) 0.0280(11) 0.0359(11) -0.0031(9) 0.0089(9) -0.0025(9)
C16 0.0267(12) 0.0297(12) 0.0400(12) -0.0008(9) 0.0097(9) 0.0026(8)
C17 0.0370(13) 0.0330(12) 0.0450(13) -0.0073(10) 0.0137(10) -0.0002(10)
C18 0.0361(13) 0.0283(11) 0.0370(11) -0.0041(9) 0.0079(10) -0.0020(9)
C19 0.0253(11) 0.0293(12) 0.0348(11) -0.0020(9) 0.0044(9) -0.0001(9)
C20 0.0270(11) 0.0316(12) 0.0389(11) 0.0014(9) 0.0044(9) 0.0005(9)
C21 0.0402(14) 0.0377(14) 0.0515(14) 0.0105(11) 0.0161(12) 0.0050(11)
C22 0.0439(15) 0.0394(15) 0.0637(17) 0.0166(13) 0.0183(13) 0.0036(12)
C23 0.0355(13) 0.0284(12) 0.0690(17) 0.0086(12) 0.0108(12) -0.0046(10)
C24 0.0290(12) 0.0257(11) 0.0594(15) -0.0003(10) 0.0079(11) 0.0036(9)
C25 0.0277(12) 0.0252(11) 0.0544(14) -0.0062(10) 0.0108(11) 0.0035(9)
C26 0.0302(13) 0.0267(11) 0.0611(15) -0.0012(11) 0.0052(11) 0.0043(10)
C27 0.0294(13) 0.0295(12) 0.0707(17) -0.0074(12) 0.0087(12) 0.0009(10)
C28 0.0355(13) 0.0301(12) 0.0620(16) -0.0104(11) 0.0199(12) -0.0011(10)
C29 0.0349(13) 0.0329(12) 0.0490(14) -0.0103(10) 0.0165(11) 0.0013(10)
C30 0.0273(11) 0.0286(11) 0.0479(13) -0.0124(10) 0.0106(10) 0.0030(9)
C31 0.0474(17) 0.0658(19) 0.0462(14) -0.0017(13) 0.0209(13) -0.0014(14)
C32 0.0339(15) 0.0565(19) 0.095(2) 0.0071(18) 0.0017(15) -0.0075(13)

loop_
_atom_type_symbol
_atom_type_description
_atom_type_scat_dispersion_real
_atom_type_scat_dispersion_imag
_atom_type_scat_source
C C 0.0181 0.0091 'International Tables Vol C Tables 4.2.6.8 and 6.1.1.4'
H H 0.0000 0.0000 'International Tables Vol C Tables 4.2.6.8 and 6.1.1.4'
N N 0.0311 0.0180 'International Tables Vol C Tables 4.2.6.8 and 6.1.1.4'
O O 0.0492 0.0322 'International Tables Vol C Tables 4.2.6.8 and 6.1.1.4'
Ti Ti 0.2191 1.8069 'International Tables Vol C Tables 4.2.6.8 and 6.1.1.4'

loop_
_geom_angle_atom_site_label_1
_geom_angle_atom_site_label_2
_geom_angle_atom_site_label_3
_geom_angle
O1 C1 C2 115.9(6)
O1 C1 C3 104.1(5)
C2 C1 C3 113.8(6)
C3' C1' O1 111.9(7)
C3' C1' C2' 112.0(7)
O1 C1' C2' 100.0(6)
O2 C4 C6 110.2(3)
O2 C4 C5 109.0(3)
C6 C4 C5 109.1(4)
O2 C4' C6' 119.2(16)
O2 C4' C5' 110.4(14)
C6' C4' C5' 116.0(17)
O1 Ti1 O2 94.69(9)
O1 Ti1 O3 103.28(9)
O2 Ti1 O3 97.51(9)
O1 Ti1 O4 94.64(8)
O2 Ti1 O4 166.34(8)
O3 Ti1 O4 90.01(8)
O1 Ti1 N2 93.65(9)
O2 Ti1 N2 87.08(8)
O3 Ti1 N2 161.97(8)
O4 Ti1 N2 82.39(7)
O1 Ti1 N1 171.75(9)
O2 Ti1 N1 84.86(7)
O3 Ti1 N1 84.93(7)
O4 Ti1 N1 84.47(7)
N2 Ti1 N1 78.10(7)
C1 O1 Ti1 143.0(3)
C1' O1 Ti1 137.3(4)
C19 N1 C16 104.59(17)
C19 N1 C15 107.82(17)
C16 N1 C15 108.46(18)
C19 N1 Ti1 108.91(13)
C16 N1 Ti1 118.66(14)
C15 N1 Ti1 107.95(13)
C4' O2 Ti1 136.0(9)
C4 O2 Ti1 129.6(2)
C24 N2 C20 111.45(19)
C24 N2 C23 105.70(19)
C20 N2 C23 106.1(2)
C24 N2 Ti1 111.54(16)
C20 N2 Ti1 111.36(14)
C23 N2 Ti1 110.41(15)
C7 O3 Ti1 138.45(16)
C30 O4 Ti1 141.61(17)
O3 C7 C12 121.2(2)
O3 C7 C8 119.1(2)
C12 C7 C8 119.7(3)
C9 C8 C7 118.8(3)
C9 C8 C13 121.5(3)
C7 C8 C13 119.6(3)
C8 C9 C10 122.9(2)
C9 C10 C11 117.3(3)
C9 C10 C14 121.2(3)
C11 C10 C14 121.5(3)
C10 C11 C12 121.9(3)
C11 C12 C7 119.3(2)
C11 C12 C15 119.3(2)
C7 C12 C15 121.4(2)
N1 C15 C12 113.2(2)
N1 C16 C17 106.46(19)
C16 C17 C18 105.96(19)
C17 C18 C19 105.61(19)
N1 C19 C20 112.92(19)
N1 C19 C18 105.85(18)
C20 C19 C18 112.14(19)
N2 C20 C19 112.55(19)
N2 C20 C21 104.5(2)
C19 C20 C21 119.5(2)
C22 C21 C20 101.6(2)
C23 C22 C21 102.1(2)
C22 C23 N2 106.0(2)
N2 C24 C25 116.4(2)
C30 C25 C26 119.9(2)
C30 C25 C24 119.1(2)
C26 C25 C24 120.7(2)
C27 C26 C25 121.3(3)
C28 C27 C26 117.8(2)
C28 C27 C32 121.7(3)
C26 C27 C32 120.5(3)
C27 C28 C29 122.6(3)
C28 C29 C30 118.9(3)
C28 C29 C31 121.3(2)
C30 C29 C31 119.8(2)
O4 C30 C25 119.9(2)
O4 C30 C29 120.6(2)
C25 C30 C29 119.5(2)

loop_
_geom_bond_atom_site_label_1
_geom_bond_atom_site_label_2
_geom_bond_distance
C1 O1 1.374(6)
C1 C2 1.467(10)
C1 C3 1.522(9)
C3' C1' 1.467(10)
C2' C1' 1.530(12)
C1' O1 1.528(9)
C4 O2 1.433(4)
C4 C6 1.490(7)
C4 C5 1.500(6)
C5' C4' 1.59(3)
C6' C4' 1.54(3)
C4' O2 1.358(19)
Ti1 O1 1.8136(18)
Ti1 O2 1.8590(18)
Ti1 O3 1.8745(19)
Ti1 O4 1.9659(17)
Ti1 N2 2.294(2)
Ti1 N1 2.3200(19)
N1 C19 1.500(3)
N1 C16 1.501(3)
N1 C15 1.502(3)
N2 C24 1.498(3)
N2 C20 1.508(3)
N2 C23 1.524(3)
O3 C7 1.340(3)
O4 C30 1.328(3)
C7 C12 1.403(4)
C7 C8 1.408(4)
C8 C9 1.381(4)
C8 C13 1.502(4)
C9 C10 1.393(5)
C10 C11 1.394(4)
C10 C14 1.505(4)
C11 C12 1.394(4)
C12 C15 1.508(3)
C16 C17 1.530(3)
C17 C18 1.539(4)
C18 C19 1.542(3)
C19 C20 1.531(3)
C20 C21 1.531(3)
C21 C22 1.527(4)
C22 C23 1.508(4)
C24 C25 1.505(4)
C25 C30 1.394(4)
C25 C26 1.394(4)
C26 C27 1.390(4)
C27 C28 1.384(4)
C27 C32 1.514(4)
C28 C29 1.387(4)
C29 C30 1.406(4)
C29 C31 1.504(4)
